data_2200690
loop_
_publ_author_name
'B. Ravikumar'
'B. Sridhar'
'R. K. Rajaram'

_publ_section_title
;
 <small>DL</small>-Phenylalaninium dihydrogen phosphate
;
_journal_issue 11
_journal_name_full 'Acta Crystallographica Section E'
_journal_page_first o1078
_journal_page_last o1080
_journal_paper_doi 10.1107/S1600536801016993
_journal_volume 57
_journal_year 2001
_chemical_formula_iupac 'C9 H12 N O2 1+, H2 P O4 1-'
_chemical_formula_moiety 'C9 H12 N O2 1+, H2 P O4 1-'
_chemical_formula_sum 'C9 H14 N O6 P'
_chemical_formula_weight 263.18
_chemical_name_common 'DL-phenylalaninium dihydrogen phosphate'
_chemical_name_systematic
;
DL-phenylalaninium dihydrogen phosphate
;
_space_group_IT_number 7
_symmetry_cell_setting monoclinic
_symmetry_space_group_name_Hall 'P -2yc'
_symmetry_space_group_name_H-M 'P 1 c 1'
_audit_creation_method SHELXL-97
_cell_angle_alpha 90.00
_cell_angle_beta 108.726(8)
_cell_angle_gamma 90.00
_cell_formula_units_Z 4
_cell_length_a 13.899(7)
_cell_length_b 9.956(8)
_cell_length_c 9.051(2)
_cell_measurement_reflns_used 25
_cell_measurement_temperature 293(2)
_cell_measurement_theta_max 13.851
_cell_measurement_theta_min 11.308
_cell_volume 1186.2(12)
_computing_cell_refinement 'CAD-4 Software'
_computing_data_collection 'CAD-4 Software (Enraf-Nonius, 1989)'
_computing_data_reduction 'CAD-4 Software'
_computing_molecular_graphics 'PLATON (Spek, 1999)'
_computing_publication_material SHELXL97
_computing_structure_refinement 'SHELXL97 (Sheldrick, 1997)'
_computing_structure_solution 'SHELXS97 (Sheldrick, 1997)'
_diffrn_ambient_temperature 293(2)
_diffrn_measured_fraction_theta_full .999
_diffrn_measured_fraction_theta_max .999
_diffrn_measurement_device_type 'Enraf-Nonius CAD-4'
_diffrn_measurement_method \w-2\q
_diffrn_radiation_monochromator graphite
_diffrn_radiation_source 'fine-focus sealed tube'
_diffrn_radiation_type MoK\a
_diffrn_radiation_wavelength .71073
_diffrn_reflns_av_R_equivalents .0000
_diffrn_reflns_av_sigmaI/netI .0163
_diffrn_reflns_limit_h_max 15
_diffrn_reflns_limit_h_min -16
_diffrn_reflns_limit_k_max 11
_diffrn_reflns_limit_k_min 0
_diffrn_reflns_limit_l_max 10
_diffrn_reflns_limit_l_min 0
_diffrn_reflns_number 2235
_diffrn_reflns_theta_full 24.97
_diffrn_reflns_theta_max 24.97
_diffrn_reflns_theta_min 1.55
_diffrn_standards_decay_% none
_diffrn_standards_interval_time 60
_diffrn_standards_number 3
_exptl_absorpt_coefficient_mu .248
_exptl_absorpt_correction_T_max .967
_exptl_absorpt_correction_T_min .918
_exptl_absorpt_correction_type '\y scan'
_exptl_absorpt_process_details '(North et al., 1968)'
_exptl_crystal_colour colorless
_exptl_crystal_density_diffrn 1.474
_exptl_crystal_density_meas 1.469
_exptl_crystal_density_method 'flotation in a mixture of carbon tetrachloride and xylene'
_exptl_crystal_description needle
_exptl_crystal_F_000 552
_exptl_crystal_size_max .6
_exptl_crystal_size_mid .33
_exptl_crystal_size_min .13
_refine_diff_density_max .212
_refine_diff_density_min -.286
_refine_ls_abs_structure_details '[Flack, 1983]'
_refine_ls_abs_structure_Flack -.03(10)
_refine_ls_extinction_coef .0238(18)
_refine_ls_extinction_method SHELXL97
_refine_ls_goodness_of_fit_ref 1.070
_refine_ls_hydrogen_treatment mixed
_refine_ls_matrix_type full
_refine_ls_number_parameters 317
_refine_ls_number_reflns 2235
_refine_ls_number_restraints 2
_refine_ls_restrained_S_all 1.070
_refine_ls_R_factor_all .0318
_refine_ls_R_factor_gt .0277
_refine_ls_shift/su_max <0.001
_refine_ls_shift/su_mean .000
_refine_ls_structure_factor_coef Fsqd
_refine_ls_weighting_details 'calc w = 1/[\s^2^(Fo^2^)+(0.0491P)^2^+0.1839P] where P = (Fo^2^+2Fc^2^)/3'
_refine_ls_weighting_scheme calc
_refine_ls_wR_factor_ref .0744
_reflns_number_gt 2078
_reflns_number_total 2235
_reflns_threshold_expression I>2\s
_cod_data_source_file na6096.cif
_cod_data_source_block I
_cod_depositor_comments
;
The following automatic conversions were performed:
'_symmetry_cell_setting' value 'Monoclinic' changed to 'monoclinic'
according to '/home/saulius/struct/CIF-dictionaries/cif_core.dic'
dictionary named 'cif_core.dic' version 2.4.1 from 2010-06-29.

Automatic conversion script
Id: cif_fix_enum 1527 2010-12-29 10:47:43Z saulius 

The following automatic conversions were performed:

'_symmetry_cell_setting' value 'Monoclinic' changed to 'monoclinic'
according to /home/saulius/struct/CIF-dictionaries/cif_core.dic
dictionary named 'cif_core.dic' version 2.4.1 from 2010-06-29.

Automatic conversion script
Id: cif_fix_values 1715 2011-07-08 13:25:40Z adriana 
;
_cod_original_cell_volume 1186.1(12)
_cod_original_sg_symbol_H-M 'P c'
_cod_database_code 2200690
_cod_database_fobs_code 2200690

loop_
_symmetry_equiv_pos_as_xyz
'x, y, z'
'x, -y, z+1/2'

loop_
_atom_site_label
_atom_site_fract_x
_atom_site_fract_y
_atom_site_fract_z
_atom_site_U_iso_or_equiv
_atom_site_adp_type
_atom_site_calc_flag
_atom_site_refinement_flags
_atom_site_occupancy
_atom_site_disorder_assembly
_atom_site_disorder_group
_atom_site_type_symbol
P1 .15371(6) .54460(7) .41704(8) .0278(2) Uani d . 1 . . P
O11 .10420(19) .4143(2) .3594(3) .0396(6) Uani d . 1 . . O
O12 .20465(19) .6095(2) .3097(3) .0356(6) Uani d . 1 . . O
O13 .07248(19) .6420(2) .4400(3) .0392(6) Uani d . 1 . . O
H13 .0930 .7195 .4434 .059 Uiso calc R 1 . . H
O14 .23888(18) .5305(2) .5782(3) .0404(6) Uani d . 1 . . O
H14 .2268 .4654 .6249 .061 Uiso calc R 1 . . H
P2 .88507(6) -.02763(8) .13941(8) .0295(2) Uani d . 1 . . P
O21 .93679(19) .0995(2) .2073(3) .0392(6) Uani d . 1 . . O
O22 .8397(2) -.1064(2) .2453(3) .0367(6) Uani d . 1 . . O
O23 .96464(19) -.1190(2) .0969(3) .0410(6) Uani d . 1 . . O
H23 .9463 -.1976 .0923 .061 Uiso calc R 1 . . H
O24 .79616(17) -.0018(3) -.0140(3) .0437(6) Uani d . 1 . . O
H24 .8192 .0215 -.0829 .066 Uiso calc R 1 . . H
O1A .1404(2) -.1116(2) .4569(3) .0389(6) Uani d . 1 . . O
O1B .21052(19) -.1453(2) .2699(3) .0365(6) Uani d . 1 . . O
H1B .202(5) -.264(7) .296(8) .12(2) Uiso d . 1 . . H
C11 .1743(3) -.0704(3) .3562(4) .0285(7) Uani d . 1 . . C
C12 .1726(2) .0786(3) .3202(4) .0292(7) Uani d . 1 . . C
H12 .1255 .0909 .2142 .035 Uiso calc R 1 . . H
N11 .1282(2) .1489(3) .4269(3) .0317(6) Uani d . 1 . . N
H11A .1258 .2367 .4075 .048 Uiso calc R 1 . . H
H11B .1664 .1340 .5252 .048 Uiso calc R 1 . . H
H11C .0656 .1183 .4122 .048 Uiso calc R 1 . . H
C13 .2747(3) .1381(3) .3228(4) .0382(7) Uani d . 1 . . C
H13A .2966 .0921 .2446 .046 Uiso calc R 1 . . H
H13B .2641 .2316 .2920 .046 Uiso calc R 1 . . H
C14 .3596(3) .1310(3) .4755(4) .0364(7) Uani d . 1 . . C
C15 .3791(3) .2374(4) .5789(5) .0545(10) Uani d . 1 . . C
H15 .3356 .3110 .5580 .065 Uiso calc R 1 . . H
C16 .4620(5) .2360(7) .7124(6) .0870(17) Uani d . 1 . . C
H16 .4740 .3078 .7817 .104 Uiso calc R 1 . . H
C17 .5268(5) .1278(9) .7427(7) .103(3) Uani d . 1 . . C
H17 .5839 .1270 .8314 .124 Uiso calc R 1 . . H
C18 .5072(4) .0215(7) .6422(9) .094(2) Uani d . 1 . . C
H18 .5505 -.0523 .6634 .112 Uiso calc R 1 . . H
C19 .4244(3) .0228(4) .5110(6) .0628(11) Uani d . 1 . . C
H19 .4115 -.0509 .4443 .075 Uiso calc R 1 . . H
O2A .90648(19) .6226(2) .0761(3) .0365(6) Uani d . 1 . . O
O2B .82341(19) .6439(2) .2493(3) .0380(6) Uani d . 1 . . O
H2B .830(5) .765(6) .243(8) .103(19) Uiso d . 1 . . H
C21 .8626(2) .5756(3) .1621(4) .0286(7) Uani d . 1 . . C
C22 .8505(2) .4243(3) .1712(4) .0292(7) Uani d . 1 . . C
H22 .8623 .3989 .2802 .035 Uiso calc R 1 . . H
N21 .9282(2) .3595(3) .1158(3) .0329(6) Uani d . 1 . . N
H21A .9227 .2707 .1208 .049 Uiso calc R 1 . . H
H21B .9897 .3850 .1757 .049 Uiso calc R 1 . . H
H21C .9189 .3838 .0176 .049 Uiso calc R 1 . . H
C23 .7446(3) .3759(3) .0726(4) .0375(7) Uani d . 1 . . C
H23A .7176 .4382 -.0131 .045 Uiso calc R 1 . . H
H23B .7516 .2893 .0280 .045 Uiso calc R 1 . . H
C24 .6682(2) .3623(3) .1593(4) .0326(7) Uani d . 1 . . C
C25 .6898(3) .2830(3) .2909(4) .0505(9) Uani d . 1 . . C
H25 .7535 .2430 .3299 .061 Uiso calc R 1 . . H
C26 .6198(3) .2618(3) .3653(4) .0745(15) Uani d R 1 . . C
H26 .6366 .2098 .4553 .089 Uiso calc R 1 . . H
C27 .5265(5) .3161(6) .3085(8) .089(2) Uani d . 1 . . C
H27 .4787 .2998 .3584 .107 Uiso calc R 1 . . H
C28 .5011(3) .3956(6) .1773(9) .087(2) Uani d . 1 . . C
H28 .4365 .4328 .1386 .105 Uiso calc R 1 . . H
C29 .5739(3) .4204(4) .1013(6) .0576(10) Uani d . 1 . . C
H29 .5581 .4752 .0135 .069 Uiso calc R 1 . . H

loop_
_atom_site_aniso_label
_atom_site_aniso_U_11
_atom_site_aniso_U_22
_atom_site_aniso_U_33
_atom_site_aniso_U_12
_atom_site_aniso_U_13
_atom_site_aniso_U_23
P1 .0372(4) .0215(3) .0274(4) -.0028(3) .0140(3) .0003(3)
O11 .0556(15) .0228(11) .0404(14) -.0039(11) .0154(12) .0007(10)
O12 .0554(16) .0258(11) .0343(13) -.0016(10) .0265(12) -.0004(9)
O13 .0440(13) .0299(12) .0507(15) -.0007(10) .0248(12) -.0011(11)
O14 .0421(13) .0456(15) .0319(13) -.0092(10) .0095(11) .0077(10)
P2 .0402(4) .0247(4) .0253(4) -.0039(3) .0129(3) -.0006(3)
O21 .0527(15) .0283(11) .0341(13) -.0074(10) .0104(11) .0000(10)
O22 .0608(15) .0270(11) .0312(12) -.0059(11) .0272(12) -.0036(10)
O23 .0516(15) .0323(11) .0473(15) -.0060(11) .0274(12) -.0024(11)
O24 .0432(13) .0555(14) .0308(13) -.0069(12) .0096(11) .0036(12)
O1A .0721(17) .0246(11) .0285(13) -.0016(11) .0282(12) -.0007(10)
O1B .0587(15) .0282(11) .0306(12) .0011(10) .0257(11) .0009(9)
C11 .0388(18) .0254(15) .0218(15) -.0051(13) .0105(13) .0003(13)
C12 .0392(16) .0261(15) .0239(15) -.0029(13) .0124(13) -.0003(13)
N11 .0429(16) .0226(12) .0300(15) -.0022(11) .0124(12) .0015(11)
C13 .0528(19) .0318(16) .0333(17) -.0051(14) .0182(15) .0016(13)
C14 .0407(17) .0363(16) .0372(18) -.0033(14) .0194(15) .0024(14)
C15 .060(2) .055(2) .048(2) -.0107(18) .0160(19) -.0118(18)
C16 .092(4) .103(4) .055(3) -.039(4) .009(3) -.014(3)
C17 .071(3) .150(7) .066(4) -.037(4) -.010(3) .040(4)
C18 .060(3) .098(4) .114(5) .019(3) .015(3) .053(4)
C19 .060(2) .056(3) .073(3) .012(2) .022(2) .012(2)
O2A .0545(14) .0277(12) .0356(14) -.0014(10) .0260(12) -.0002(10)
O2B .0548(14) .0293(12) .0403(13) .0005(10) .0296(12) -.0039(10)
C21 .0316(16) .0280(15) .0256(16) .0026(13) .0083(13) .0009(13)
C22 .0371(16) .0268(16) .0259(16) .0004(13) .0132(14) .0009(13)
N21 .0418(15) .0240(13) .0383(15) -.0015(11) .0207(13) .0013(11)
C23 .0405(17) .0426(18) .0298(17) -.0071(14) .0119(14) -.0048(14)
C24 .0352(15) .0305(14) .0327(16) -.0052(12) .0117(13) -.0054(13)
C25 .055(2) .051(2) .045(2) -.0188(17) .0148(17) .0059(17)
C26 .099(4) .082(3) .056(3) -.047(3) .045(3) -.010(2)
C27 .100(4) .084(4) .119(5) -.045(3) .086(4) -.037(4)
C28 .042(2) .071(3) .158(6) -.002(2) .045(3) -.029(4)
C29 .046(2) .052(2) .075(3) .0061(18) .020(2) .003(2)

loop_
_atom_type_symbol
_atom_type_description
_atom_type_scat_dispersion_real
_atom_type_scat_dispersion_imag
_atom_type_scat_source
C C .0033 .0016 'International Tables Vol C Tables 4.2.6.8 and 6.1.1.4'
H H .0000 .0000 'International Tables Vol C Tables 4.2.6.8 and 6.1.1.4'
N N .0061 .0033 'International Tables Vol C Tables 4.2.6.8 and 6.1.1.4'
O O .0106 .0060 'International Tables Vol C Tables 4.2.6.8 and 6.1.1.4'
P P .1023 .0942 'International Tables Vol C Tables 4.2.6.8 and 6.1.1.4'

loop_
_geom_angle_atom_site_label_1
_geom_angle_atom_site_label_2
_geom_angle_atom_site_label_3
_geom_angle
O11 P1 O12 113.98(14)
O11 P1 O13 108.57(15)
O12 P1 O13 109.17(14)
O11 P1 O14 112.17(14)
O12 P1 O14 105.44(15)
O13 P1 O14 107.27(15)
P1 O13 H13 109.5
P1 O14 H14 109.5
O21 P2 O22 114.90(15)
O21 P2 O24 111.58(15)
O22 P2 O24 106.03(15)
O21 P2 O23 107.99(15)
O22 P2 O23 108.78(14)
O24 P2 O23 107.28(16)
P2 O23 H23 109.5
P2 O24 H24 109.5
C11 O1B H1B 111(3)
O1A C11 O1B 125.1(3)
O1A C11 C12 120.3(3)
O1B C11 C12 114.6(3)
N11 C12 C11 107.7(2)
N11 C12 C13 112.7(3)
C11 C12 C13 115.1(3)
N11 C12 H12 107.0
C11 C12 H12 107.0
C13 C12 H12 107.0
C12 N11 H11A 109.5
C12 N11 H11B 109.5
H11A N11 H11B 109.5
C12 N11 H11C 109.5
H11A N11 H11C 109.5
H11B N11 H11C 109.5
C14 C13 C12 116.5(3)
C14 C13 H13A 108.2
C12 C13 H13A 108.2
C14 C13 H13B 108.2
C12 C13 H13B 108.2
H13A C13 H13B 107.3
C19 C14 C15 118.2(4)
C19 C14 C13 120.9(3)
C15 C14 C13 120.8(3)
C16 C15 C14 120.9(5)
C16 C15 H15 119.5
C14 C15 H15 119.5
C17 C16 C15 119.6(6)
C17 C16 H16 120.2
C15 C16 H16 120.2
C18 C17 C16 119.8(5)
C18 C17 H17 120.1
C16 C17 H17 120.1
C19 C18 C17 120.4(5)
C19 C18 H18 119.8
C17 C18 H18 119.8
C18 C19 C14 121.2(5)
C18 C19 H19 119.4
C14 C19 H19 119.4
C21 O2B H2B 117(3)
O2A C21 O2B 125.6(3)
O2A C21 C22 119.9(3)
O2B C21 C22 114.4(3)
N21 C22 C21 108.0(3)
N21 C22 C23 109.6(3)
C21 C22 C23 112.5(3)
N21 C22 H22 108.9
C21 C22 H22 108.9
C23 C22 H22 108.9
C22 N21 H21A 109.5
C22 N21 H21B 109.5
H21A N21 H21B 109.5
C22 N21 H21C 109.5
H21A N21 H21C 109.5
H21B N21 H21C 109.5
C24 C23 C22 115.3(3)
C24 C23 H23A 108.4
C22 C23 H23A 108.4
C24 C23 H23B 108.4
C22 C23 H23B 108.4
H23A C23 H23B 107.5
C29 C24 C25 119.2(3)
C29 C24 C23 120.4(3)
C25 C24 C23 120.2(3)
C26 C25 C24 121.4(2)
C26 C25 H25 119.3
C24 C25 H25 119.3
C27 C26 C25 120.1(3)
C27 C26 H26 119.9
C25 C26 H26 119.9
C26 C27 C28 120.6(4)
C26 C27 H27 119.7
C28 C27 H27 119.7
C27 C28 C29 119.7(4)
C27 C28 H28 120.2
C29 C28 H28 120.2
C24 C29 C28 118.9(5)
C24 C29 H29 120.5
C28 C29 H29 120.5

loop_
_geom_bond_atom_site_label_1
_geom_bond_atom_site_label_2
_geom_bond_site_symmetry_2
_geom_bond_distance
_geom_bond_publ_flag
P1 O11 . 1.483(3) yes
P1 O12 . 1.518(2) yes
P1 O13 . 1.552(3) yes
P1 O14 . 1.562(3) yes
O13 H13 . .8200 ?
O14 H14 . .8200 ?
P2 O21 . 1.488(3) yes
P2 O22 . 1.523(2) yes
P2 O24 . 1.556(3) yes
P2 O23 . 1.572(3) yes
O23 H23 . .8200 ?
O24 H24 . .8200 ?
O1A C11 . 1.224(4) yes
O1B C11 . 1.293(4) yes
O1B H1B . 1.22(7) ?
C11 C12 . 1.518(4) ?
C12 N11 . 1.479(4) ?
C12 C13 . 1.531(5) ?
C12 H12 . .9800 ?
N11 H11A . .8900 ?
N11 H11B . .8900 ?
N11 H11C . .8900 ?
C13 C14 . 1.503(5) ?
C13 H13A . .9700 ?
C13 H13B . .9700 ?
C14 C19 . 1.374(5) ?
C14 C15 . 1.382(5) ?
C15 C16 . 1.376(7) ?
C15 H15 . .9300 ?
C16 C17 . 1.375(10) ?
C16 H16 . .9300 ?
C17 C18 . 1.365(11) ?
C17 H17 . .9300 ?
C18 C19 . 1.362(7) ?
C18 H18 . .9300 ?
C19 H19 . .9300 ?
O2A C21 . 1.226(4) yes
O2B C21 . 1.287(4) yes
O2B H2B . 1.21(6) ?
C21 C22 . 1.521(4) ?
C22 N21 . 1.477(4) ?
C22 C23 . 1.533(4) ?
C22 H22 . .9800 ?
N21 H21A . .8900 ?
N21 H21B . .8900 ?
N21 H21C . .8900 ?
C23 C24 . 1.515(4) ?
C23 H23A . .9700 ?
C23 H23B . .9700 ?
C24 C29 . 1.374(5) ?
C24 C25 . 1.379(5) ?
C25 C26 . 1.3659 ?
C25 H25 . .9300 ?
C26 C27 . 1.346(8) ?
C26 H26 . .9300 ?
C27 C28 . 1.375(9) ?
C27 H27 . .9300 ?
C28 C29 . 1.415(7) ?
C28 H28 . .9300 ?
C29 H29 . .9300 ?

loop_
_geom_hbond_atom_site_label_D
_geom_hbond_atom_site_label_H
_geom_hbond_atom_site_label_A
_geom_hbond_site_symmetry_A
_geom_hbond_distance_DH
_geom_hbond_distance_HA
_geom_hbond_distance_DA
_geom_hbond_angle_DHA
O13 H13 O1A 1_565 .82 1.80 2.615(4) 178
O14 H14 O12 2_565 .82 1.94 2.684(3) 150
O23 H23 O2A 1_545 .82 1.86 2.684(4) 178
O24 H24 O22 2_554 .82 1.87 2.668(4) 164
O1B H1B O12 1_545 1.22(7) 1.27(7) 2.473(4) 170(6)
N11 H11A O11 . .89 1.82 2.709(4) 173
N11 H11B O1B 2 .89 2.10 2.944(4) 157
N11 H11C O21 1_455 .89 2.13 2.806(4) 132
N11 H11C O23 2_455 .89 2.50 3.142(4) 129
O2B H2B O22 1_565 1.21(6) 1.28(6) 2.497(4) 177(6)
N21 H21A O21 . .89 1.86 2.708(4) 159
N21 H21B O11 1_655 .89 1.92 2.771(4) 160
N21 H21C O2B 2_564 .89 2.38 3.167(4) 147
N21 H21C O13 2_664 .89 2.47 2.934(4) 113

loop_
_geom_torsion_atom_site_label_1
_geom_torsion_atom_site_label_2
_geom_torsion_atom_site_label_3
_geom_torsion_atom_site_label_4
_geom_torsion
_geom_torsion_publ_flag
O1A C11 C12 N11 1.3(4) yes
O1B C11 C12 N11 179.2(3) ?
O1A C11 C12 C13 128.0(3) ?
O1B C11 C12 C13 -54.1(4) ?
N11 C12 C13 C14 62.5(4) yes
C11 C12 C13 C14 -61.5(4) ?
C12 C13 C14 C19 90.4(4) yes
C12 C13 C14 C15 -94.3(4) yes
C19 C14 C15 C16 1.1(6) ?
C13 C14 C15 C16 -174.4(4) ?
C14 C15 C16 C17 .6(8) ?
C15 C16 C17 C18 -1.5(9) ?
C16 C17 C18 C19 .8(9) ?
C17 C18 C19 C14 .8(8) ?
C15 C14 C19 C18 -1.8(6) ?
C13 C14 C19 C18 173.6(4) ?
O2A C21 C22 N21 21.0(4) yes
O2B C21 C22 N21 -159.4(3) ?
O2A C21 C22 C23 -100.0(4) ?
O2B C21 C22 C23 79.6(4) ?
N21 C22 C23 C24 145.7(3) yes
C21 C22 C23 C24 -94.2(3) ?
C22 C23 C24 C29 129.3(3) yes
C22 C23 C24 C25 -55.7(4) yes
C29 C24 C25 C26 -.5(4) ?
C23 C24 C25 C26 -175.60(19) ?
C24 C25 C26 C27 1.6(3) ?
C25 C26 C27 C28 -1.4(6) ?
C26 C27 C28 C29 .0(8) ?
C25 C24 C29 C28 -.9(6) ?
C23 C24 C29 C28 174.2(4) ?
C27 C28 C29 C24 1.1(7) ?
